data_2206219
loop_
_publ_author_name
'Neng-Xue Wang'
'Yan-Ping Luo'
'Qiong Chen'
'Guang-Fu Yang'

_publ_section_title
;
 2-(5-Benzyloxy-2,4-dichlorophenyl)perhydroisoindole-1,3-dione
 monohydrate
;
_journal_issue 7
_journal_name_full 'Acta Crystallographica Section E'
_journal_page_first o2081
_journal_page_last o2082
_journal_paper_doi 10.1107/S1600536805017770
_journal_volume 61
_journal_year 2005
_chemical_formula_iupac 'C21 H19 Cl2 N O3 , H2 O'
_chemical_formula_moiety 'C21 H19 Cl2 N O3 , H2 O'
_chemical_formula_sum 'C21 H21 Cl2 N O4'
_chemical_formula_weight 422.29
_chemical_name_systematic
;
 2-(5-Benzyloxy-2,4-dichlorophenyl)hexahydroisoindole-1,3-dione
;
_space_group_IT_number 14
_symmetry_cell_setting monoclinic
_symmetry_space_group_name_Hall '-P 2yn'
_symmetry_space_group_name_H-M 'P 1 21/n 1'
_atom_sites_solution_hydrogens geom
_atom_sites_solution_primary direct
_atom_sites_solution_secondary difmap
_audit_creation_method SHELXL97
_cell_angle_alpha 90.00
_cell_angle_beta 95.234(2)
_cell_angle_gamma 90.00
_cell_formula_units_Z 4
_cell_length_a 9.2694(10)
_cell_length_b 9.3192(10)
_cell_length_c 23.448(3)
_cell_measurement_reflns_used 2919
_cell_measurement_temperature 292(2)
_cell_measurement_theta_max 27.44
_cell_measurement_theta_min 2.19
_cell_volume 2017.1(4)
_computing_cell_refinement SMART
_computing_data_collection 'SMART (Bruker, 1997)'
_computing_data_reduction 'SAINT (Bruker, 1999)'
_computing_molecular_graphics 'SHELXTL (Bruker, 2001)'
_computing_publication_material SHELXTL
_computing_structure_refinement 'SHELXL97 (Sheldrick, 1997)'
_computing_structure_solution 'SHELXS97 (Sheldrick, 1997)'
_diffrn_ambient_temperature 292(2)
_diffrn_measured_fraction_theta_full 0.998
_diffrn_measured_fraction_theta_max 0.998
_diffrn_measurement_device_type 'Bruker SMART CCD area-detector'
_diffrn_measurement_method '\f and \w'
_diffrn_radiation_monochromator graphite
_diffrn_radiation_source 'fine-focus sealed tube'
_diffrn_radiation_type MoK\a
_diffrn_radiation_wavelength 0.71073
_diffrn_reflns_av_R_equivalents 0.0306
_diffrn_reflns_av_sigmaI/netI 0.0383
_diffrn_reflns_limit_h_max 11
_diffrn_reflns_limit_h_min -11
_diffrn_reflns_limit_k_max 9
_diffrn_reflns_limit_k_min -11
_diffrn_reflns_limit_l_max 29
_diffrn_reflns_limit_l_min -29
_diffrn_reflns_number 11507
_diffrn_reflns_theta_full 27.00
_diffrn_reflns_theta_max 27.00
_diffrn_reflns_theta_min 1.74
_diffrn_standards_decay_% 0
_diffrn_standards_number 0
_exptl_absorpt_coefficient_mu 0.349
_exptl_absorpt_correction_type none
_exptl_crystal_colour colourless
_exptl_crystal_density_diffrn 1.391
_exptl_crystal_density_method 'not measured'
_exptl_crystal_description plate
_exptl_crystal_F_000 880
_exptl_crystal_size_max 0.30
_exptl_crystal_size_mid 0.20
_exptl_crystal_size_min 0.10
_refine_diff_density_max 0.281
_refine_diff_density_min -0.233
_refine_ls_extinction_method none
_refine_ls_goodness_of_fit_ref 1.065
_refine_ls_hydrogen_treatment mixed
_refine_ls_matrix_type full
_refine_ls_number_parameters 261
_refine_ls_number_reflns 4395
_refine_ls_number_restraints 3
_refine_ls_restrained_S_all 1.065
_refine_ls_R_factor_all 0.0699
_refine_ls_R_factor_gt 0.0533
_refine_ls_shift/su_max 0.001
_refine_ls_shift/su_mean 0.000
_refine_ls_structure_factor_coef Fsqd
_refine_ls_weighting_details 'calc w = 1/[\s^2^(Fo^2^)+(0.0575P)^2^+0.592P] where P=(Fo^2^+2Fc^2^)/3'
_refine_ls_weighting_scheme calc
_refine_ls_wR_factor_gt 0.1251
_refine_ls_wR_factor_ref 0.1351
_reflns_number_gt 3383
_reflns_number_total 4395
_reflns_threshold_expression >2\s(I)
_cod_data_source_file is6087.cif
_cod_data_source_block I
_cod_depositor_comments
;
The following automatic conversions were performed:
'_symmetry_cell_setting' value 'Monoclinic' changed to 'monoclinic'
according to '/home/saulius/struct/CIF-dictionaries/cif_core.dic'
dictionary named 'cif_core.dic' version 2.4.1 from 2010-06-29.

Automatic conversion script
Id: cif_fix_enum 1527 2010-12-29 10:47:43Z saulius 

The following automatic conversions were performed:

'_symmetry_cell_setting' value 'Monoclinic' changed to 'monoclinic'
according to /home/saulius/struct/CIF-dictionaries/cif_core.dic
dictionary named 'cif_core.dic' version 2.4.1 from 2010-06-29.

Automatic conversion script
Id: cif_fix_values 1715 2011-07-08 13:25:40Z adriana 
;
_cod_original_sg_symbol_Hall '-P2yn '
_cod_original_sg_symbol_H-M 'P 21/n'
_cod_database_code 2206219
_cod_database_fobs_code 2206219

loop_
_symmetry_equiv_pos_as_xyz
'x, y, z'
'-x+1/2, y+1/2, -z+1/2'
'-x, -y, -z'
'x-1/2, -y-1/2, z-1/2'

loop_
_atom_site_label
_atom_site_fract_x
_atom_site_fract_y
_atom_site_fract_z
_atom_site_U_iso_or_equiv
_atom_site_adp_type
_atom_site_calc_flag
_atom_site_refinement_flags
_atom_site_occupancy
_atom_site_type_symbol
C1 -0.0794(3) 0.1248(3) 0.67651(10) 0.0541(7) Uani d . 1 C
H1A -0.0780 0.1341 0.6354 0.065 Uiso calc R 1 H
H1B -0.0887 0.0237 0.6853 0.065 Uiso calc R 1 H
C2 -0.2071(3) 0.2046(3) 0.69533(12) 0.0654(8) Uani d . 1 C
H2A -0.2143 0.1859 0.7357 0.078 Uiso calc R 1 H
H2B -0.2946 0.1684 0.6743 0.078 Uiso calc R 1 H
C3 -0.1987(4) 0.3646(4) 0.68627(15) 0.0806(10) Uani d . 1 C
H3A -0.2150 0.4128 0.7218 0.097 Uiso calc R 1 H
H3B -0.2757 0.3930 0.6577 0.097 Uiso calc R 1 H
C4 -0.0549(4) 0.4144(3) 0.66710(11) 0.0721(9) Uani d . 1 C
H4A -0.0485 0.5181 0.6704 0.086 Uiso calc R 1 H
H4B -0.0502 0.3894 0.6272 0.086 Uiso calc R 1 H
C5 0.0737(3) 0.3463(3) 0.70307(9) 0.0484(6) Uani d . 1 C
H5 0.1633 0.3720 0.6863 0.058 Uiso calc R 1 H
C6 0.0630(3) 0.1820(2) 0.70617(9) 0.0447(6) Uani d . 1 C
H6 0.1445 0.1390 0.6885 0.054 Uiso calc R 1 H
C7 0.0759(2) 0.1473(2) 0.76930(9) 0.0405(5) Uani d . 1 C
C8 0.0851(3) 0.3949(2) 0.76477(9) 0.0425(5) Uani d . 1 C
C9 0.1082(2) 0.2840(2) 0.86092(8) 0.0340(5) Uani d . 1 C
C10 -0.0091(2) 0.3022(2) 0.89242(9) 0.0387(5) Uani d . 1 C
C11 0.0109(2) 0.3183(3) 0.95117(9) 0.0430(5) Uani d . 1 C
H11 -0.0681 0.3323 0.9723 0.052 Uiso calc R 1 H
C12 0.1492(2) 0.3132(2) 0.97798(9) 0.0386(5) Uani d . 1 C
C13 0.2686(2) 0.2898(2) 0.94721(9) 0.0374(5) Uani d . 1 C
C14 0.2475(2) 0.2773(2) 0.88814(9) 0.0369(5) Uani d . 1 C
H14 0.3264 0.2646 0.8668 0.044 Uiso calc R 1 H
C15 0.5245(3) 0.2429(3) 0.95131(10) 0.0519(6) Uani d . 1 C
H15A 0.5493 0.3188 0.9256 0.062 Uiso calc R 1 H
H15B 0.5083 0.1550 0.9295 0.062 Uiso calc R 1 H
C16 0.6432(2) 0.2227(3) 0.99875(10) 0.0434(5) Uani d . 1 C
C17 0.7173(3) 0.0956(3) 1.00589(14) 0.0696(8) Uani d . 1 C
H17 0.6957 0.0201 0.9806 0.084 Uiso calc R 1 H
C18 0.8251(3) 0.0794(3) 1.05105(16) 0.0835(11) Uani d . 1 C
H18 0.8760 -0.0064 1.0556 0.100 Uiso calc R 1 H
C19 0.8557(3) 0.1898(4) 1.08866(13) 0.0692(9) Uani d . 1 C
H19 0.9259 0.1782 1.1192 0.083 Uiso calc R 1 H
C20 0.7839(3) 0.3159(3) 1.08150(11) 0.0588(7) Uani d . 1 C
H20 0.8060 0.3913 1.1068 0.071 Uiso calc R 1 H
C21 0.6784(3) 0.3326(3) 1.03677(10) 0.0490(6) Uani d . 1 C
H21 0.6298 0.4197 1.0321 0.059 Uiso calc R 1 H
Cl1 -0.18347(6) 0.30468(8) 0.85831(3) 0.0593(2) Uani d . 1 Cl
Cl2 0.17696(7) 0.33704(9) 1.05106(2) 0.0630(2) Uani d . 1 Cl
N1 0.08930(19) 0.27489(18) 0.79988(7) 0.0346(4) Uani d . 1 N
O1 0.0751(2) 0.03163(17) 0.79200(7) 0.0634(5) Uani d . 1 O
O2 0.0899(2) 0.51586(18) 0.78323(7) 0.0667(6) Uani d . 1 O
O3 0.39816(17) 0.28056(19) 0.97906(6) 0.0495(4) Uani d . 1 O
O1W 0.0519(3) 0.7779(2) 0.72078(9) 0.0871(8) Uani d D 1 O
H1WA 0.050(4) 0.847(2) 0.7437(11) 0.118(15) Uiso d D 1 H
H1WB 0.049(4) 0.7043(19) 0.7416(11) 0.108(14) Uiso d D 1 H

loop_
_atom_site_aniso_label
_atom_site_aniso_U_11
_atom_site_aniso_U_22
_atom_site_aniso_U_33
_atom_site_aniso_U_12
_atom_site_aniso_U_13
_atom_site_aniso_U_23
C1 0.0690(18) 0.0474(14) 0.0423(13) -0.0052(12) -0.0156(12) -0.0048(11)
C2 0.0580(18) 0.087(2) 0.0483(15) -0.0044(15) -0.0107(13) -0.0005(14)
C3 0.067(2) 0.089(2) 0.080(2) 0.0244(18) -0.0227(17) -0.0158(18)
C4 0.117(3) 0.0469(16) 0.0455(15) 0.0000(16) -0.0271(16) 0.0099(12)
C5 0.0594(16) 0.0531(14) 0.0317(11) -0.0127(12) -0.0001(10) 0.0047(10)
C6 0.0488(14) 0.0506(14) 0.0332(11) 0.0076(10) -0.0038(10) -0.0044(10)
C7 0.0444(13) 0.0401(13) 0.0351(11) 0.0042(10) -0.0068(9) -0.0043(9)
C8 0.0486(14) 0.0403(13) 0.0370(12) -0.0068(10) -0.0048(10) 0.0029(10)
C9 0.0385(12) 0.0331(11) 0.0294(10) -0.0006(9) -0.0028(8) -0.0001(8)
C10 0.0335(11) 0.0457(13) 0.0351(11) 0.0016(9) -0.0068(9) 0.0008(9)
C11 0.0348(12) 0.0589(15) 0.0352(11) 0.0038(10) 0.0026(9) -0.0012(10)
C12 0.0405(12) 0.0474(13) 0.0270(10) 0.0007(10) -0.0016(8) -0.0024(9)
C13 0.0337(11) 0.0430(12) 0.0340(11) 0.0010(9) -0.0043(9) -0.0027(9)
C14 0.0343(11) 0.0438(12) 0.0323(10) 0.0007(9) 0.0005(8) -0.0030(9)
C15 0.0364(13) 0.0780(18) 0.0407(13) 0.0063(12) -0.0006(10) -0.0107(12)
C16 0.0320(12) 0.0534(14) 0.0441(12) -0.0001(10) -0.0003(9) -0.0004(10)
C17 0.0579(18) 0.0458(16) 0.101(2) -0.0017(13) -0.0143(16) -0.0117(15)
C18 0.0615(19) 0.0531(18) 0.130(3) 0.0055(15) -0.0221(19) 0.0284(19)
C19 0.0515(17) 0.087(2) 0.0652(18) -0.0147(15) -0.0171(14) 0.0311(16)
C20 0.0476(15) 0.081(2) 0.0462(14) -0.0081(14) -0.0023(11) -0.0079(13)
C21 0.0423(14) 0.0552(15) 0.0487(13) 0.0044(11) -0.0004(10) -0.0078(11)
Cl1 0.0351(3) 0.0965(5) 0.0440(3) 0.0078(3) -0.0080(2) -0.0016(3)
Cl2 0.0492(4) 0.1103(6) 0.0284(3) 0.0050(3) -0.0020(2) -0.0094(3)
N1 0.0398(10) 0.0359(9) 0.0268(8) -0.0012(8) -0.0036(7) 0.0006(7)
O1 0.1061(16) 0.0348(9) 0.0457(10) 0.0049(9) -0.0123(10) 0.0018(8)
O2 0.1078(17) 0.0377(10) 0.0506(10) -0.0094(10) -0.0145(10) 0.0014(8)
O3 0.0334(9) 0.0796(12) 0.0341(8) 0.0080(8) -0.0052(6) -0.0094(8)
O1W 0.154(3) 0.0476(12) 0.0647(14) 0.0036(14) 0.0365(15) 0.0028(11)

loop_
_atom_type_symbol
_atom_type_description
_atom_type_scat_dispersion_real
_atom_type_scat_dispersion_imag
_atom_type_scat_source
C C 0.0033 0.0016 'International Tables Vol C Tables 4.2.6.8 and 6.1.1.4'
H H 0.0000 0.0000 'International Tables Vol C Tables 4.2.6.8 and 6.1.1.4'
N N 0.0061 0.0033 'International Tables Vol C Tables 4.2.6.8 and 6.1.1.4'
O O 0.0106 0.0060 'International Tables Vol C Tables 4.2.6.8 and 6.1.1.4'
Cl Cl 0.1484 0.1585 'International Tables Vol C Tables 4.2.6.8 and 6.1.1.4'

loop_
_geom_angle_atom_site_label_1
_geom_angle_atom_site_label_2
_geom_angle_atom_site_label_3
_geom_angle
C2 C1 C6 111.4(2)
C2 C1 H1A 109.3
C6 C1 H1A 109.3
C2 C1 H1B 109.3
C6 C1 H1B 109.3
H1A C1 H1B 108.0
C1 C2 C3 113.4(3)
C1 C2 H2A 108.9
C3 C2 H2A 108.9
C1 C2 H2B 108.9
C3 C2 H2B 108.9
H2A C2 H2B 107.7
C2 C3 C4 113.7(3)
C2 C3 H3A 108.8
C4 C3 H3A 108.8
C2 C3 H3B 108.8
C4 C3 H3B 108.8
H3A C3 H3B 107.7
C3 C4 C5 111.7(2)
C3 C4 H4A 109.3
C5 C4 H4A 109.3
C3 C4 H4B 109.3
C5 C4 H4B 109.3
H4A C4 H4B 107.9
C8 C5 C4 112.7(2)
C8 C5 C6 104.64(18)
C4 C5 C6 112.8(2)
C8 C5 H5 108.8
C4 C5 H5 108.8
C6 C5 H5 108.8
C7 C6 C1 111.0(2)
C7 C6 C5 105.08(18)
C1 C6 C5 112.51(19)
C7 C6 H6 109.4
C1 C6 H6 109.4
C5 C6 H6 109.4
O1 C7 N1 122.9(2)
O1 C7 C6 128.5(2)
N1 C7 C6 108.58(19)
O2 C8 N1 122.8(2)
O2 C8 C5 128.4(2)
N1 C8 C5 108.81(19)
C10 C9 C14 120.32(18)
C10 C9 N1 120.88(18)
C14 C9 N1 118.79(19)
C9 C10 C11 120.47(19)
C9 C10 Cl1 120.06(16)
C11 C10 Cl1 119.47(18)
C12 C11 C10 119.1(2)
C12 C11 H11 120.5
C10 C11 H11 120.5
C11 C12 C13 121.33(19)
C11 C12 Cl2 119.85(17)
C13 C12 Cl2 118.82(16)
O3 C13 C14 125.5(2)
O3 C13 C12 115.44(18)
C14 C13 C12 119.03(19)
C13 C14 C9 119.7(2)
C13 C14 H14 120.1
C9 C14 H14 120.1
O3 C15 C16 105.53(18)
O3 C15 H15A 110.6
C16 C15 H15A 110.6
O3 C15 H15B 110.6
C16 C15 H15B 110.6
H15A C15 H15B 108.8
C17 C16 C21 118.5(2)
C17 C16 C15 121.5(2)
C21 C16 C15 120.0(2)
C16 C17 C18 120.1(3)
C16 C17 H17 119.9
C18 C17 H17 119.9
C19 C18 C17 120.0(3)
C19 C18 H18 120.0
C17 C18 H18 120.0
C20 C19 C18 120.2(3)
C20 C19 H19 119.9
C18 C19 H19 119.9
C19 C20 C21 120.0(3)
C19 C20 H20 120.0
C21 C20 H20 120.0
C20 C21 C16 121.3(2)
C20 C21 H21 119.3
C16 C21 H21 119.3
C8 N1 C7 112.79(17)
C8 N1 C9 122.75(17)
C7 N1 C9 124.44(17)
C13 O3 C15 118.94(17)
H1WA O1W H1WB 104.5(15)

loop_
_geom_bond_atom_site_label_1
_geom_bond_atom_site_label_2
_geom_bond_distance
C1 C2 1.499(4)
C1 C6 1.531(3)
C1 H1A 0.9700
C1 H1B 0.9700
C2 C3 1.509(4)
C2 H2A 0.9700
C2 H2B 0.9700
C3 C4 1.518(5)
C3 H3A 0.9700
C3 H3B 0.9700
C4 C5 1.534(4)
C4 H4A 0.9700
C4 H4B 0.9700
C5 C8 1.510(3)
C5 C6 1.536(3)
C5 H5 0.9800
C6 C7 1.509(3)
C6 H6 0.9800
C7 O1 1.203(3)
C7 N1 1.388(3)
C8 O2 1.207(3)
C8 N1 1.387(3)
C9 C10 1.379(3)
C9 C14 1.389(3)
C9 N1 1.429(2)
C10 C11 1.381(3)
C10 Cl1 1.737(2)
C11 C12 1.377(3)
C11 H11 0.9300
C12 C13 1.392(3)
C12 Cl2 1.724(2)
C13 O3 1.358(2)
C13 C14 1.386(3)
C14 H14 0.9300
C15 O3 1.434(3)
C15 C16 1.503(3)
C15 H15A 0.9700
C15 H15B 0.9700
C16 C17 1.372(3)
C16 C21 1.377(3)
C17 C18 1.396(4)
C17 H17 0.9300
C18 C19 1.368(4)
C18 H18 0.9300
C19 C20 1.353(4)
C19 H19 0.9300
C20 C21 1.376(3)
C20 H20 0.9300
C21 H21 0.9300
O1W H1WA 0.844(10)
O1W H1WB 0.844(10)

loop_
_geom_hbond_atom_site_label_D
_geom_hbond_atom_site_label_H
_geom_hbond_atom_site_label_A
_geom_hbond_site_symmetry_A
_geom_hbond_distance_DH
_geom_hbond_distance_HA
_geom_hbond_distance_DA
_geom_hbond_angle_DHA
O1W H1WA O1 1_565 0.844(10) 2.057(11) 2.892(3) 170(4)
O1W H1WB O2 . 0.844(10) 2.027(13) 2.852(3) 166(4)

loop_
_geom_torsion_atom_site_label_1
_geom_torsion_atom_site_label_2
_geom_torsion_atom_site_label_3
_geom_torsion_atom_site_label_4
_geom_torsion
C6 C1 C2 C3 55.9(3)
C1 C2 C3 C4 -7.3(3)
C2 C3 C4 C5 -46.3(3)
C3 C4 C5 C8 -66.1(3)
C3 C4 C5 C6 52.2(3)
C2 C1 C6 C7 68.4(3)
C2 C1 C6 C5 -49.0(3)
C8 C5 C6 C7 -2.5(3)
C4 C5 C6 C7 -125.4(2)
C8 C5 C6 C1 118.4(2)
C4 C5 C6 C1 -4.5(3)
C1 C6 C7 O1 59.1(3)
C5 C6 C7 O1 -179.0(3)
C1 C6 C7 N1 -120.7(2)
C5 C6 C7 N1 1.2(3)
C4 C5 C8 O2 -53.8(4)
C6 C5 C8 O2 -176.7(3)
C4 C5 C8 N1 126.0(2)
C6 C5 C8 N1 3.1(3)
C14 C9 C10 C11 1.9(3)
N1 C9 C10 C11 -176.7(2)
C14 C9 C10 Cl1 -177.93(16)
N1 C9 C10 Cl1 3.5(3)
C9 C10 C11 C12 -1.2(3)
Cl1 C10 C11 C12 178.67(18)
C10 C11 C12 C13 -1.2(3)
C10 C11 C12 Cl2 178.56(18)
C11 C12 C13 O3 -177.0(2)
Cl2 C12 C13 O3 3.2(3)
C11 C12 C13 C14 2.7(3)
Cl2 C12 C13 C14 -176.99(17)
O3 C13 C14 C9 177.8(2)
C12 C13 C14 C9 -2.0(3)
C10 C9 C14 C13 -0.3(3)
N1 C9 C14 C13 178.30(19)
O3 C15 C16 C17 122.1(3)
O3 C15 C16 C21 -57.0(3)
C21 C16 C17 C18 0.3(4)
C15 C16 C17 C18 -178.8(3)
C16 C17 C18 C19 0.8(5)
C17 C18 C19 C20 -1.5(5)
C18 C19 C20 C21 1.0(5)
C19 C20 C21 C16 0.2(4)
C17 C16 C21 C20 -0.8(4)
C15 C16 C21 C20 178.3(2)
O2 C8 N1 C7 177.3(2)
C5 C8 N1 C7 -2.5(3)
O2 C8 N1 C9 -3.8(4)
C5 C8 N1 C9 176.36(19)
O1 C7 N1 C8 -179.0(2)
C6 C7 N1 C8 0.8(3)
O1 C7 N1 C9 2.1(4)
C6 C7 N1 C9 -178.06(19)
C10 C9 N1 C8 86.8(3)
C14 C9 N1 C8 -91.8(3)
C10 C9 N1 C7 -94.4(3)
C14 C9 N1 C7 87.0(3)
C14 C13 O3 C15 -5.7(3)
C12 C13 O3 C15 174.1(2)
C16 C15 O3 C13 -172.6(2)
